data_2104754
loop_
_publ_author_name
'Elliot, Alexander Dean'

_publ_section_title
;
 Structure of pyrrhotite 5<i>C</i> (Fe~9~S~10~)
;
_journal_coeditor_code KD5037
_journal_issue 3
_journal_name_full 'Acta Crystallographica Section B'
_journal_page_first 271
_journal_page_last 279
_journal_paper_doi 10.1107/S0108768110011845
_journal_volume 66
_journal_year 2010
_chemical_formula_structural SnO2
_chemical_formula_sum 'O2 Sn'
_chemical_formula_weight 150.709
_chemical_name_mineral Cassiterite
_space_group_crystal_system tetragonal
_space_group_IT_number 136
_space_group_name_Hall '-P 4n 2n'
_space_group_name_H-M_alt 'P 42/m n m'
_symmetry_space_group_name_Hall '-P 4n 2n'
_symmetry_space_group_name_H-M 'P 42/m n m'
_cell_angle_alpha 90
_cell_angle_beta 90
_cell_angle_gamma 90
_cell_formula_units_Z 2
_cell_length_a 4.73576(16)
_cell_length_b 4.73576(16)
_cell_length_c 3.18726(22)
_cell_volume 71.482(6)
_exptl_absorpt_coefficient_mu 25.9275(25)
_exptl_crystal_density_diffrn 7.00191(67)
_pd_block_id 2010-05-13T01:15|Cassiterite|A.Elliot|5Ca3
_pd_proc_ls_profile_function
;
Crystallite size and strain modelled with Lorentzian and 
Gaussian component convolutions
Cassiterite Phase
    CS_L(cscassiterite, 168.96115`_10.93477_LIMIT_MIN_100 
    min =100; max =1000;)
;
_refine_ls_R_I_factor 0.02045
_cod_data_source_file kd5037.cif
_cod_data_source_block (5Ca3)_Cassiterite
_cod_depositor_comments
;
 Moving _atom_site_aniso_U_* data items from the _atom_site loop to the
 _atom_site_aniso loop and adding the _atom_site_aniso_label data item.

 Antanas Vaitkus,
 2017-01-29
;
_cod_original_cell_volume 71.4820(68)
_cod_database_code 2104754

loop_
_symmetry_equiv_pos_as_xyz
'-x, -y, -z'
'-x, -y, z'
'-x+1/2, y+1/2, -z+1/2'
'-x+1/2, y+1/2, z+1/2'
'-y, -x, -z'
'-y, -x, z'
'-y+1/2, x+1/2, -z+1/2'
'-y+1/2, x+1/2, z+1/2'
'y, x, -z'
'y, x, z'
'y+1/2, -x+1/2, -z+1/2'
'y+1/2, -x+1/2, z+1/2'
'x, y, -z'
'x, y, z'
'x+1/2, -y+1/2, -z+1/2'
'x+1/2, -y+1/2, z+1/2'

loop_
_atom_site_aniso_label
_atom_site_aniso_U_11
_atom_site_aniso_U_22
_atom_site_aniso_U_33
_atom_site_aniso_U_12
_atom_site_aniso_U_13
_atom_site_aniso_U_23
Sn 0.0035 0.0035 0.0041 -0.00026 0 0
O 0.0061 0.0061 0.0054 -0.0037 0 0

loop_
_atom_site_label
_atom_site_type_symbol
_atom_site_symmetry_multiplicity
_atom_site_fract_x
_atom_site_fract_y
_atom_site_fract_z
_atom_site_occupancy
Sn Sn+4 2 0 0 0 1
O O-2 4 0.3053 0.3053 0 1

loop_
_atom_type_symbol
_atom_type_description
_atom_type_scat_dispersion_real
_atom_type_scat_dispersion_imag
_atom_type_scat_source
O O2- 8.016 0.0086 'Default dataset used by TOPAS R3'
Sn Sn4+ 49.635 1.856 'Default dataset used by TOPAS R3'

loop_
_citation_title
_citation_page_first
_citation_page_last
_citation_year
_citation_journal_abbrev
_citation_journal_volume
_citation_journal_id_ISSN
' High temperature structures of the rutile-type oxides, TiO2 and SnO2' 219 223 1984
;
;
;
;
;
;
